data_1550827
loop_
_publ_author_name
'Huskic, Igor'
'Novendra, Novendra'
'Lim, Dae-Woon'
'Topi\'c, Filip'
'Titi, Hatem M.'
'Pekov, I. V.'
'Krivovichev, S.'
'Navrotsky, Alexandra'
'Kitagawa, Hiroshi'
'Fri\<s\<ci\'c, Tomislav'

_publ_section_title
;
 Functionality in Metal-Organic Framework Minerals: Proton Conductivity,
 Stability and Potential for Polymorphism
;
_journal_name_full 'Chemical Science'
_journal_paper_doi 10.1039/C8SC05088K
_journal_year 2019
_chemical_compound_source synthetic
_chemical_formula_moiety 'Na Fe C6 O12 2-, Mg O6 H12 2+, H6 O3'
_chemical_formula_sum 'C6 H18 Fe Mg Na O21'
_chemical_formula_weight 529.35
_chemical_name_common Stepanovite
_chemical_name_systematic 'Sodium magnesium Iron(iii) oxalate nonahydrate'
_chemical_properties_physical photo-sensitive,Heat-sensitive,Light-sensitive,Photo-sensitive
_space_group_crystal_system trigonal
_space_group_IT_number 161
_space_group_name_Hall 'R 3 -2"c'
_space_group_name_H-M_alt 'R 3 c'
_symmetry_space_group_name_Hall 'R 3 -2"c'
_symmetry_space_group_name_H-M 'R 3 c :H'
_atom_sites_solution_hydrogens difmap
_audit_creation_method SHELXL-2018/3
_audit_update_record
;
2018-09-19 deposited with the CCDC.    2019-04-01 downloaded from the CCDC.
;
_cell_angle_alpha 90
_cell_angle_beta 90
_cell_angle_gamma 120
_cell_formula_units_Z 6
_cell_length_a 9.8670(9)
_cell_length_b 9.8670(9)
_cell_length_c 36.735(3)
_cell_measurement_reflns_used 17286
_cell_measurement_temperature 100(2)
_cell_measurement_theta_max 56.578
_cell_measurement_theta_min 5.258
_cell_volume 3097.3(5)
_computing_cell_refinement 'SAINT V8.35A, Bruker-AXS'
_computing_data_collection 'APEX 2, Bruker-AXS'
_computing_data_reduction 'SAINT V8.35A, Bruker-AXS'
_computing_structure_refinement 'SHELXL-2018/3 (Sheldrick, 2018)'
_computing_structure_solution 'SHELXT 2014/4 (Sheldrick, 2014)'
_diffrn_ambient_temperature 100(2)
_diffrn_measured_fraction_theta_full 0.969
_diffrn_measured_fraction_theta_max 0.973
_diffrn_measurement_device_type 'Bruker PHOTON 100 CMOS'
_diffrn_measurement_method 'omega scans'
_diffrn_radiation_probe x-ray
_diffrn_radiation_type MoK\a
_diffrn_radiation_wavelength 0.71073
_diffrn_reflns_av_R_equivalents 0.0400
_diffrn_reflns_av_unetI/netI 0.0247
_diffrn_reflns_Laue_measured_fraction_full 0.969
_diffrn_reflns_Laue_measured_fraction_max 0.973
_diffrn_reflns_limit_h_max 13
_diffrn_reflns_limit_h_min -13
_diffrn_reflns_limit_k_max 13
_diffrn_reflns_limit_k_min -13
_diffrn_reflns_limit_l_max 48
_diffrn_reflns_limit_l_min -48
_diffrn_reflns_number 15115
_diffrn_reflns_point_group_measured_fraction_full 0.960
_diffrn_reflns_point_group_measured_fraction_max 0.964
_diffrn_reflns_theta_full 25.000
_diffrn_reflns_theta_max 28.276
_diffrn_reflns_theta_min 2.447
_diffrn_source 'sealed X-ray tube'
_exptl_absorpt_coefficient_mu 0.878
_exptl_absorpt_correction_T_max 0.7457
_exptl_absorpt_correction_T_min 0.6198
_exptl_absorpt_correction_type multi-scan
_exptl_absorpt_process_details 'SADABS-2012/1, G. Sheldrick'
_exptl_crystal_colour green
_exptl_crystal_density_diffrn 1.703
_exptl_crystal_description 'rhombohedral block'
_exptl_crystal_F_000 1626
_exptl_crystal_recrystallization_method water
_exptl_crystal_size_max 0.3
_exptl_crystal_size_mid 0.2
_exptl_crystal_size_min 0.2
_refine_diff_density_max 0.256
_refine_diff_density_min -0.586
_refine_diff_density_rms 0.058
_refine_ls_abs_structure_details
;
 Flack x determined using 794 quotients [(I+)-(I-)]/[(I+)+(I-)]
 (Parsons, Flack and Wagner, Acta Cryst. B69 (2013) 249-259).
;
_refine_ls_abs_structure_Flack -0.006(6)
_refine_ls_extinction_method none
_refine_ls_goodness_of_fit_ref 1.105
_refine_ls_hydrogen_treatment mixed
_refine_ls_matrix_type full
_refine_ls_number_parameters 100
_refine_ls_number_reflns 1657
_refine_ls_number_restraints 6
_refine_ls_restrained_S_all 1.106
_refine_ls_R_factor_all 0.0229
_refine_ls_R_factor_gt 0.0225
_refine_ls_shift/su_max 0.000
_refine_ls_shift/su_mean 0.000
_refine_ls_structure_factor_coef Fsqd
_refine_ls_weighting_details 'w=1/[\s^2^(Fo^2^)+(0.0384P)^2^+0.2611P] where P=(Fo^2^+2Fc^2^)/3'
_refine_ls_weighting_scheme calc
_refine_ls_wR_factor_gt 0.0547
_refine_ls_wR_factor_ref 0.0549
_reflns_Friedel_coverage 0.975
_reflns_Friedel_fraction_full 0.952
_reflns_Friedel_fraction_max 0.956
_reflns_number_gt 1629
_reflns_number_total 1657
_reflns_threshold_expression 'I > 2\s(I)'
_cod_data_source_file c8sc05088k2.cif
_cod_data_source_block StepI_100
_cod_original_cell_volume 3097.2(6)
_cod_database_code 1550827
_shelx_shelxl_version_number 2018/3
_shelx_space_group_comment
;
The symmetry employed for this shelxl refinement is uniquely defined
by the following loop, which should always be used as a source of
symmetry information in preference to the above space-group names.
They are only intended as comments.
;

loop_
_space_group_symop_operation_xyz
'x, y, z'
'-y, x-y, z'
'-x+y, -x, z'
'-y, -x, z+1/2'
'-x+y, y, z+1/2'
'x, x-y, z+1/2'
'x+2/3, y+1/3, z+1/3'
'-y+2/3, x-y+1/3, z+1/3'
'-x+y+2/3, -x+1/3, z+1/3'
'-y+2/3, -x+1/3, z+5/6'
'-x+y+2/3, y+1/3, z+5/6'
'x+2/3, x-y+1/3, z+5/6'
'x+1/3, y+2/3, z+2/3'
'-y+1/3, x-y+2/3, z+2/3'
'-x+y+1/3, -x+2/3, z+2/3'
'-y+1/3, -x+2/3, z+7/6'
'-x+y+1/3, y+2/3, z+7/6'
'x+1/3, x-y+2/3, z+7/6'

loop_
_atom_site_label
_atom_site_type_symbol
_atom_site_fract_x
_atom_site_fract_y
_atom_site_fract_z
_atom_site_U_iso_or_equiv
_atom_site_adp_type
_atom_site_occupancy
_atom_site_site_symmetry_order
_atom_site_calc_flag
_atom_site_refinement_flags_posn
_atom_site_refinement_flags_adp
_atom_site_refinement_flags_occupancy
Fe1 Fe 0.000000 0.000000 0.41809(2) 0.02307(13) Uani 1 3 d S T P
Mg1 Mg 0.333333 0.666667 0.41621(4) 0.0237(2) Uani 1 3 d S T P
Na1 Na 0.666667 0.333333 0.41486(7) 0.0341(4) Uani 1 3 d S T P
O1 O 0.17758(15) 0.15714(15) 0.38721(4) 0.0313(3) Uani 1 1 d . . .
C1 C 0.3147(2) 0.20549(19) 0.40002(5) 0.0251(3) Uani 1 1 d . . .
O2 O 0.18138(14) 0.01664(15) 0.44663(4) 0.0296(3) Uani 1 1 d . . .
C2 C 0.31690(19) 0.1199(2) 0.43526(5) 0.0251(3) Uani 1 1 d . . .
O3 O 0.44188(16) 0.15296(18) 0.44895(4) 0.0397(3) Uani 1 1 d . . .
O4 O 0.43722(15) 0.30863(17) 0.38724(4) 0.0365(3) Uani 1 1 d . . .
O5 O 0.52790(15) 0.80042(19) 0.44865(4) 0.0346(3) Uani 1 1 d D . .
H5B H 0.504057 0.840860 0.465077 0.052 Uiso 1 1 d R U .
H5A H 0.614728 0.809155 0.450398 0.052 Uiso 1 1 d DR U .
O6 O 0.4685(2) 0.60825(16) 0.38437(4) 0.0363(3) Uani 1 1 d . . .
H6B H 0.463559 0.528203 0.383304 0.054 Uiso 1 1 d DR U .
H6A H 0.485494 0.639937 0.362434 0.054 Uiso 1 1 d DR U .
O7 O 0.47700(16) 0.47824(15) 0.49930(4) 0.0305(3) Uani 1 1 d D . .
H7A H 0.543(2) 0.492(3) 0.4847(6) 0.042(8) Uiso 1 1 d D . .
H7B H 0.489(3) 0.545(2) 0.5135(6) 0.037(7) Uiso 1 1 d D . .

loop_
_atom_site_aniso_label
_atom_site_aniso_U_11
_atom_site_aniso_U_22
_atom_site_aniso_U_33
_atom_site_aniso_U_23
_atom_site_aniso_U_13
_atom_site_aniso_U_12
Fe1 0.01810(14) 0.01810(14) 0.0330(2) 0.000 0.000 0.00905(7)
Mg1 0.0238(4) 0.0238(4) 0.0236(5) 0.000 0.000 0.01190(18)
Na1 0.0222(4) 0.0222(4) 0.0577(11) 0.000 0.000 0.0111(2)
O1 0.0240(6) 0.0301(6) 0.0370(6) 0.0114(5) -0.0010(5) 0.0115(5)
C1 0.0244(7) 0.0201(7) 0.0332(7) 0.0052(6) 0.0018(6) 0.0129(6)
O2 0.0232(6) 0.0284(6) 0.0367(6) 0.0110(5) 0.0022(5) 0.0126(5)
C2 0.0234(7) 0.0214(7) 0.0316(7) 0.0041(6) -0.0006(6) 0.0122(6)
O3 0.0246(6) 0.0428(7) 0.0483(8) 0.0133(6) -0.0049(5) 0.0143(5)
O4 0.0240(6) 0.0307(6) 0.0511(8) 0.0160(5) 0.0065(5) 0.0110(5)
O5 0.0280(7) 0.0427(7) 0.0373(6) -0.0144(6) -0.0076(5) 0.0209(6)
O6 0.0441(8) 0.0290(7) 0.0392(6) 0.0078(5) 0.0166(6) 0.0210(6)
O7 0.0347(6) 0.0317(6) 0.0262(5) 0.0000(5) 0.0008(5) 0.0175(5)

loop_
_atom_type_symbol
_atom_type_description
_atom_type_scat_dispersion_real
_atom_type_scat_dispersion_imag
_atom_type_scat_source
C C 0.0033 0.0016 'International Tables Vol C Tables 4.2.6.8 and 6.1.1.4'
H H 0.0000 0.0000 'International Tables Vol C Tables 4.2.6.8 and 6.1.1.4'
O O 0.0106 0.0060 'International Tables Vol C Tables 4.2.6.8 and 6.1.1.4'
Na Na 0.0362 0.0249 'International Tables Vol C Tables 4.2.6.8 and 6.1.1.4'
Mg Mg 0.0486 0.0363 'International Tables Vol C Tables 4.2.6.8 and 6.1.1.4'
Fe Fe 0.3463 0.8444 'International Tables Vol C Tables 4.2.6.8 and 6.1.1.4'

loop_
_geom_angle_atom_site_label_1
_geom_angle_atom_site_label_2
_geom_angle_atom_site_label_3
_geom_angle
_geom_angle_site_symmetry_1
_geom_angle_site_symmetry_3
O2 Fe1 O2 95.24(6) . 2
O2 Fe1 O2 95.24(6) . 3
O2 Fe1 O2 95.24(6) 2 3
O2 Fe1 O1 170.50(6) . 2
O2 Fe1 O1 80.45(5) 2 2
O2 Fe1 O1 93.60(6) 3 2
O2 Fe1 O1 93.59(6) . 3
O2 Fe1 O1 170.50(6) 2 3
O2 Fe1 O1 80.45(5) 3 3
O1 Fe1 O1 91.31(6) 2 3
O2 Fe1 O1 80.45(5) . .
O2 Fe1 O1 93.60(6) 2 .
O2 Fe1 O1 170.50(5) 3 .
O1 Fe1 O1 91.31(6) 2 .
O1 Fe1 O1 91.31(6) 3 .
O6 Mg1 O6 90.98(9) . 3_565
O6 Mg1 O6 90.98(9) . 2_665
O6 Mg1 O6 90.98(9) 3_565 2_665
O6 Mg1 O5 179.28(10) . 2_665
O6 Mg1 O5 89.74(6) 3_565 2_665
O6 Mg1 O5 88.94(6) 2_665 2_665
O6 Mg1 O5 88.94(6) . .
O6 Mg1 O5 179.28(10) 3_565 .
O6 Mg1 O5 89.74(6) 2_665 .
O5 Mg1 O5 90.35(9) 2_665 .
O6 Mg1 O5 89.73(6) . 3_565
O6 Mg1 O5 88.94(6) 3_565 3_565
O6 Mg1 O5 179.28(10) 2_665 3_565
O5 Mg1 O5 90.35(9) 2_665 3_565
O5 Mg1 O5 90.35(9) . 3_565
O4 Na1 O4 103.14(9) 3_665 .
O4 Na1 O4 103.14(9) 3_665 2_655
O4 Na1 O4 103.14(9) . 2_655
O4 Na1 O3 70.48(5) 3_665 3_665
O4 Na1 O3 92.41(6) . 3_665
O4 Na1 O3 164.27(8) 2_655 3_665
O4 Na1 O3 92.41(6) 3_665 2_655
O4 Na1 O3 164.27(8) . 2_655
O4 Na1 O3 70.48(4) 2_655 2_655
O3 Na1 O3 95.04(10) 3_665 2_655
O4 Na1 O3 164.27(8) 3_665 .
O4 Na1 O3 70.48(5) . .
O4 Na1 O3 92.41(6) 2_655 .
O3 Na1 O3 95.04(10) 3_665 .
O3 Na1 O3 95.04(10) 2_655 .
O4 Na1 C1 98.59(7) 3_665 2_655
O4 Na1 C1 123.98(9) . 2_655
O4 Na1 C1 21.00(4) 2_655 2_655
O3 Na1 C1 143.61(9) 3_665 2_655
O3 Na1 C1 49.73(4) 2_655 2_655
O3 Na1 C1 96.79(6) . 2_655
O4 Na1 C1 123.98(9) 3_665 .
O4 Na1 C1 21.00(4) . .
O4 Na1 C1 98.59(7) 2_655 .
O3 Na1 C1 96.80(6) 3_665 .
O3 Na1 C1 143.61(9) 2_655 .
O3 Na1 C1 49.74(4) . .
C1 Na1 C1 116.96(4) 2_655 .
O4 Na1 C1 21.01(4) 3_665 3_665
O4 Na1 C1 98.59(7) . 3_665
O4 Na1 C1 123.98(9) 2_655 3_665
O3 Na1 C1 49.73(4) 3_665 3_665
O3 Na1 C1 96.80(6) 2_655 3_665
O3 Na1 C1 143.61(9) . 3_665
C1 Na1 C1 116.97(4) 2_655 3_665
C1 Na1 C1 116.96(4) . 3_665
O4 Na1 C2 94.48(5) 3_665 2_655
O4 Na1 C2 151.07(6) . 2_655
O4 Na1 C2 49.87(4) 2_655 2_655
O3 Na1 C2 115.24(9) 3_665 2_655
O3 Na1 C2 20.78(4) 2_655 2_655
O3 Na1 C2 97.40(8) . 2_655
C1 Na1 C2 28.99(4) 2_655 2_655
C1 Na1 C2 137.07(4) . 2_655
C1 Na1 C2 105.67(4) 3_665 2_655
O4 Na1 C2 49.87(4) 3_665 3_665
O4 Na1 C2 94.48(5) . 3_665
O4 Na1 C2 151.07(6) 2_655 3_665
O3 Na1 C2 20.78(4) 3_665 3_665
O3 Na1 C2 97.40(8) 2_655 3_665
O3 Na1 C2 115.24(9) . 3_665
C1 Na1 C2 137.07(4) 2_655 3_665
C1 Na1 C2 105.67(4) . 3_665
C1 Na1 C2 28.99(4) 3_665 3_665
C2 Na1 C2 114.37(5) 2_655 3_665
O4 Na1 C2 151.07(6) 3_665 .
O4 Na1 C2 49.87(4) . .
O4 Na1 C2 94.48(5) 2_655 .
O3 Na1 C2 97.40(8) 3_665 .
O3 Na1 C2 115.24(9) 2_655 .
O3 Na1 C2 20.79(4) . .
C1 Na1 C2 105.67(4) 2_655 .
C1 Na1 C2 28.99(4) . .
C1 Na1 C2 137.07(4) 3_665 .
C2 Na1 C2 114.37(5) 2_655 .
C2 Na1 C2 114.37(5) 3_665 .
C1 O1 Fe1 115.57(10) . .
O4 C1 O1 126.32(16) . .
O4 C1 C2 119.84(16) . .
O1 C1 C2 113.85(14) . .
O4 C1 Na1 44.37(10) . .
O1 C1 Na1 168.53(13) . .
C2 C1 Na1 75.91(10) . .
C2 O2 Fe1 115.35(11) . .
O3 C2 O2 126.48(16) . .
O3 C2 C1 119.17(16) . .
O2 C2 C1 114.34(14) . .
O3 C2 Na1 44.22(11) . .
O2 C2 Na1 169.50(12) . .
C1 C2 Na1 75.10(10) . .
C2 O3 Na1 114.99(13) . .
C1 O4 Na1 114.63(13) . .
Mg1 O5 H5B 109.4 . .
Mg1 O5 H5A 134.2 . .
H5B O5 H5A 115.5 . .
Mg1 O6 H6B 126.8 . .
Mg1 O6 H6A 118.1 . .
H6B O6 H6A 103.3 . .
H7A O7 H7B 121.7(7) . .

loop_
_geom_bond_atom_site_label_1
_geom_bond_atom_site_label_2
_geom_bond_distance
_geom_bond_site_symmetry_2
Fe1 O2 2.0088(13) .
Fe1 O2 2.0089(13) 2
Fe1 O2 2.0089(13) 3
Fe1 O1 2.0109(13) 2
Fe1 O1 2.0109(13) 3
Fe1 O1 2.0110(14) .
Mg1 O6 2.0613(19) .
Mg1 O6 2.0613(19) 3_565
Mg1 O6 2.0613(19) 2_665
Mg1 O5 2.0770(17) 2_665
Mg1 O5 2.0771(17) .
Mg1 O5 2.0771(17) 3_565
Na1 O4 2.3796(19) 3_665
Na1 O4 2.3796(19) .
Na1 O4 2.3796(19) 2_655
Na1 O3 2.389(2) 3_665
Na1 O3 2.389(2) 2_655
Na1 O3 2.389(2) .
Na1 C1 3.0933(18) 2_655
Na1 C1 3.0933(18) .
Na1 C1 3.0933(18) 3_665
Na1 C2 3.1047(18) 2_655
Na1 C2 3.1047(18) 3_665
Na1 C2 3.1047(18) .
O1 C1 1.278(2) .
C1 O4 1.220(2) .
C1 C2 1.552(2) .
O2 C2 1.280(2) .
C2 O3 1.216(2) .
O5 H5B 0.8200 .
O5 H5A 0.8196 .
O6 H6B 0.7675 .
O6 H6A 0.8502 .
O7 H7A 0.801(3) .
O7 H7B 0.801(3) .
